data_7203398
loop_
_publ_author_name
'Bates, Gareth W.'
'Kostermans, Maarten'
'Dehaen, Wim'
'Gale, Philip A.'
'Light, Mark E.'

_publ_section_title
;
 Organic salt inclusion: the first crystal structures of anion
 complexes of N-confused calix[4]pyrrole
;
_journal_issue 6
_journal_name_full CrystEngComm
_journal_page_first 444
_journal_paper_doi 10.1039/b604128k
_journal_volume 8
_journal_year 2006
_chemical_formula_sum 'C37 H53 Cl3 N6'
_chemical_formula_weight 688.20
_chemical_name_systematic
;
?
;
_space_group_IT_number 14
_symmetry_cell_setting monoclinic
_symmetry_space_group_name_Hall '-P 2ybc'
_symmetry_space_group_name_H-M 'P 1 21/c 1'
_atom_sites_solution_hydrogens geom
_atom_sites_solution_primary direct
_atom_sites_solution_secondary difmap
_audit_creation_method SHELXL-97
_cell_angle_alpha 90.00
_cell_angle_beta 94.452(2)
_cell_angle_gamma 90.00
_cell_formula_units_Z 4
_cell_length_a 10.5860(11)
_cell_length_b 15.8800(17)
_cell_length_c 21.868(2)
_cell_measurement_reflns_used 4130
_cell_measurement_temperature 120(2)
_cell_measurement_theta_max 21.4
_cell_measurement_theta_min 2.18
_cell_volume 3665.0(6)
_computing_cell_refinement 'Bruker SAINT'
_computing_data_collection 'Bruker APEX2'
_computing_data_reduction 'Bruker SAINT'
_computing_molecular_graphics 'CAMERON (Watkin, et al., 1993)'
_computing_publication_material 'WINGX (Farrugia, 1998)'
_computing_structure_refinement 'SHELXL-97 (Sheldrick, 1997)'
_computing_structure_solution 'SHELXS-97 (Sheldrick, 1997)'
_diffrn_ambient_temperature 120(2)
_diffrn_measured_fraction_theta_full 0.996
_diffrn_measured_fraction_theta_max 0.996
_diffrn_measurement_device_type 'Bruker SMART APEX2 CCD diffractometer'
_diffrn_measurement_method 'fine-slice \w scans'
_diffrn_radiation_monochromator 'silicon 111'
_diffrn_radiation_source 'Daresbury SRS station 9.8'
_diffrn_radiation_type synchrotron
_diffrn_radiation_wavelength 0.6709
_diffrn_reflns_av_R_equivalents 0.0700
_diffrn_reflns_av_sigmaI/netI 0.0587
_diffrn_reflns_limit_h_max 12
_diffrn_reflns_limit_h_min -12
_diffrn_reflns_limit_k_max 18
_diffrn_reflns_limit_k_min -18
_diffrn_reflns_limit_l_max 26
_diffrn_reflns_limit_l_min -26
_diffrn_reflns_number 27170
_diffrn_reflns_theta_full 23.54
_diffrn_reflns_theta_max 23.54
_diffrn_reflns_theta_min 2.90
_diffrn_standards_decay_% 5
_diffrn_standards_number 0
_exptl_absorpt_coefficient_mu 0.285
_exptl_absorpt_correction_T_max 0.9972
_exptl_absorpt_correction_T_min 0.9585
_exptl_absorpt_correction_type multi-scan
_exptl_absorpt_process_details 'Bruker SADABS'
_exptl_crystal_colour Colourless
_exptl_crystal_density_diffrn 1.247
_exptl_crystal_density_method 'not measured'
_exptl_crystal_description Lath
_exptl_crystal_F_000 1472
_exptl_crystal_size_max 0.15
_exptl_crystal_size_mid 0.05
_exptl_crystal_size_min 0.01
_refine_diff_density_max 0.799
_refine_diff_density_min -0.754
_refine_diff_density_rms 0.076
_refine_ls_extinction_method none
_refine_ls_goodness_of_fit_ref 1.050
_refine_ls_hydrogen_treatment constr
_refine_ls_matrix_type full
_refine_ls_number_parameters 425
_refine_ls_number_reflns 6453
_refine_ls_number_restraints 0
_refine_ls_restrained_S_all 1.050
_refine_ls_R_factor_all 0.1131
_refine_ls_R_factor_gt 0.0813
_refine_ls_shift/su_max 0.032
_refine_ls_shift/su_mean 0.005
_refine_ls_structure_factor_coef Fsqd
_refine_ls_weighting_details 'calc w=1/[\s^2^(Fo^2^)+(0.0456P)^2^+14.3833P] where P=(Fo^2^+2Fc^2^)/3'
_refine_ls_weighting_scheme calc
_refine_ls_wR_factor_gt 0.1776
_refine_ls_wR_factor_ref 0.1925
_reflns_number_gt 4640
_reflns_number_total 6453
_reflns_threshold_expression >2sigma(I)
_cod_data_source_file b604128k.txt
_cod_data_source_block 2005sot1534
_cod_depositor_comments
;
The following automatic conversions were performed:
'_symmetry_cell_setting' value 'Monoclinic' changed to 'monoclinic'
according to '/home/saulius/struct/CIF-dictionaries/cif_core.dic'
dictionary named 'cif_core.dic' version 2.4.1 from 2010-06-29.

Automatic conversion script
Id: cif_fix_enum 1527 2010-12-29 10:47:43Z saulius 
;
_cod_original_sg_symbol_H-M 'P 21/c'
_cod_database_code 7203398

loop_
_symmetry_equiv_pos_as_xyz
'x, y, z'
'-x, y+1/2, -z+1/2'
'-x, -y, -z'
'x, -y-1/2, z-1/2'

loop_
_atom_site_label
_atom_site_type_symbol
_atom_site_fract_x
_atom_site_fract_y
_atom_site_fract_z
_atom_site_U_iso_or_equiv
_atom_site_adp_type
_atom_site_occupancy
_atom_site_symmetry_multiplicity
_atom_site_calc_flag
_atom_site_refinement_flags
_atom_site_disorder_assembly
_atom_site_disorder_group
C1 C 1.0018(4) 0.1115(3) 0.1712(2) 0.0281(10) Uani 1 1 d . . .
C2 C 1.0437(4) 0.1933(3) 0.1731(2) 0.0296(10) Uani 1 1 d . . .
H2 H 1.0569 0.2275 0.1385 0.035 Uiso 1 1 calc R . .
N1 N 1.0634(3) 0.2171(2) 0.23297(19) 0.0335(9) Uani 1 1 d . . .
H3 H 1.0896 0.2671 0.2457 0.040 Uiso 1 1 calc R . .
C4 C 1.0359(4) 0.1507(3) 0.2708(2) 0.0273(10) Uani 1 1 d . . .
C5 C 1.0327(4) 0.1570(3) 0.3399(2) 0.0305(10) Uani 1 1 d . . .
C6 C 1.0862(4) 0.0754(3) 0.3697(2) 0.0350(11) Uani 1 1 d . . .
H6A H 1.0346 0.0274 0.3545 0.052 Uiso 1 1 calc R . .
H6B H 1.0843 0.0793 0.4144 0.052 Uiso 1 1 calc R . .
H6C H 1.1738 0.0674 0.3593 0.052 Uiso 1 1 calc R . .
C7 C 1.1129(5) 0.2316(3) 0.3655(2) 0.0409(12) Uani 1 1 d . . .
H7A H 1.2018 0.2225 0.3576 0.061 Uiso 1 1 calc R . .
H7B H 1.1057 0.2362 0.4098 0.061 Uiso 1 1 calc R . .
H7C H 1.0824 0.2837 0.3453 0.061 Uiso 1 1 calc R . .
C8 C 0.8966(4) 0.1689(3) 0.3551(2) 0.0290(10) Uani 1 1 d . . .
C9 C 0.8344(4) 0.2376(3) 0.3762(2) 0.0319(10) Uani 1 1 d . . .
H9 H 0.8701 0.2917 0.3841 0.038 Uiso 1 1 calc R . .
C10 C 0.7077(4) 0.2137(3) 0.3840(2) 0.0305(10) Uani 1 1 d . . .
H10 H 0.6437 0.2491 0.3981 0.037 Uiso 1 1 calc R . .
C11 C 0.6934(4) 0.1310(3) 0.3678(2) 0.0280(10) Uani 1 1 d . . .
C12 C 0.5793(4) 0.0721(3) 0.3704(2) 0.0279(10) Uani 1 1 d . . .
C13 C 0.6222(5) -0.0101(3) 0.4033(2) 0.0361(11) Uani 1 1 d . . .
H13A H 0.5484 -0.0462 0.4076 0.054 Uiso 1 1 calc R . .
H13B H 0.6627 0.0032 0.4439 0.054 Uiso 1 1 calc R . .
H13C H 0.6827 -0.0395 0.3791 0.054 Uiso 1 1 calc R . .
C14 C 0.4825(5) 0.1154(3) 0.4082(2) 0.0355(11) Uani 1 1 d . . .
H14A H 0.4547 0.1682 0.3882 0.053 Uiso 1 1 calc R . .
H14B H 0.5214 0.1275 0.4494 0.053 Uiso 1 1 calc R . .
H14C H 0.4093 0.0783 0.4113 0.053 Uiso 1 1 calc R . .
C15 C 0.5167(4) 0.0527(3) 0.3072(2) 0.0246(9) Uani 1 1 d . . .
C16 C 0.3990(4) 0.0749(3) 0.2815(2) 0.0278(10) Uani 1 1 d . . .
H16 H 0.3386 0.1085 0.3003 0.033 Uiso 1 1 calc R . .
C17 C 0.3832(4) 0.0393(3) 0.2225(2) 0.0280(10) Uani 1 1 d . . .
H17 H 0.3101 0.0446 0.1947 0.034 Uiso 1 1 calc R . .
C18 C 0.4918(4) -0.0044(3) 0.21184(19) 0.0247(9) Uani 1 1 d . . .
C19 C 0.5282(4) -0.0510(3) 0.1554(2) 0.0261(10) Uani 1 1 d . . .
C20 C 0.4082(4) -0.0616(3) 0.1112(2) 0.0318(11) Uani 1 1 d . . .
H20A H 0.3760 -0.0060 0.0983 0.048 Uiso 1 1 calc R . .
H20B H 0.3433 -0.0918 0.1321 0.048 Uiso 1 1 calc R . .
H20C H 0.4293 -0.0937 0.0751 0.048 Uiso 1 1 calc R . .
C21 C 0.5785(4) -0.1399(3) 0.1725(2) 0.0276(10) Uani 1 1 d . . .
H21A H 0.6069 -0.1675 0.1359 0.041 Uiso 1 1 calc R . .
H21B H 0.5108 -0.1732 0.1887 0.041 Uiso 1 1 calc R . .
H21C H 0.6498 -0.1353 0.2037 0.041 Uiso 1 1 calc R . .
C22 C 0.6270(4) -0.0028(3) 0.1231(2) 0.0270(10) Uani 1 1 d . . .
C23 C 0.6159(5) 0.0431(3) 0.0698(2) 0.0373(12) Uani 1 1 d . . .
H23 H 0.5399 0.0522 0.0446 0.045 Uiso 1 1 calc R . .
C24 C 0.7365(5) 0.0745(3) 0.0590(2) 0.0377(12) Uani 1 1 d . . .
H24 H 0.7559 0.1079 0.0249 0.045 Uiso 1 1 calc R . .
C25 C 0.8204(4) 0.0487(3) 0.1055(2) 0.0289(10) Uani 1 1 d . . .
C26 C 0.9636(4) 0.0594(3) 0.1145(2) 0.0289(10) Uani 1 1 d . . .
C27 C 1.0103(5) 0.1019(3) 0.0572(2) 0.0396(12) Uani 1 1 d . . .
H27A H 0.9760 0.1592 0.0535 0.059 Uiso 1 1 calc R . .
H27B H 0.9815 0.0694 0.0206 0.059 Uiso 1 1 calc R . .
H27C H 1.1031 0.1043 0.0608 0.059 Uiso 1 1 calc R . .
C28 C 1.0239(4) -0.0288(3) 0.1214(2) 0.0340(11) Uani 1 1 d . . .
H28A H 1.1164 -0.0236 0.1247 0.051 Uiso 1 1 calc R . .
H28B H 0.9970 -0.0631 0.0854 0.051 Uiso 1 1 calc R . .
H28C H 0.9966 -0.0560 0.1584 0.051 Uiso 1 1 calc R . .
C29 C 0.8299(5) 0.3745(3) 0.2237(2) 0.0403(12) Uani 1 1 d . . .
H29A H 0.8879 0.3715 0.1910 0.060 Uiso 1 1 calc R . .
H29B H 0.8755 0.3596 0.2629 0.060 Uiso 1 1 calc R . .
H29C H 0.7965 0.4319 0.2261 0.060 Uiso 1 1 calc R . .
C30 C 0.7355(4) 0.2287(3) 0.2108(2) 0.0328(11) Uani 1 1 d . . .
H30 H 0.8104 0.1966 0.2198 0.039 Uiso 1 1 calc R . .
C31 C 0.6180(4) 0.1989(3) 0.1958(2) 0.0354(11) Uani 1 1 d . . .
H31 H 0.5948 0.1412 0.1921 0.042 Uiso 1 1 calc R . .
C32 C 0.6058(4) 0.3368(3) 0.1965(2) 0.0278(10) Uani 1 1 d . . .
H32 H 0.5737 0.3926 0.1937 0.033 Uiso 1 1 calc R . .
C33 C 0.3985(4) 0.2624(3) 0.1734(2) 0.0367(11) Uani 1 1 d . . .
H33A H 0.3642 0.3202 0.1685 0.044 Uiso 1 1 calc R . .
H33B H 0.3597 0.2358 0.2083 0.044 Uiso 1 1 calc R . .
C34 C 0.3629(5) 0.2124(4) 0.1153(3) 0.0492(14) Uani 1 1 d . . .
H34A H 0.4025 0.1560 0.1194 0.059 Uiso 1 1 calc R . .
H34B H 0.2699 0.2045 0.1112 0.059 Uiso 1 1 calc R . .
C35 C 0.4019(7) 0.2525(4) 0.0597(3) 0.0629(17) Uani 1 1 d . . .
H35A H 0.4956 0.2539 0.0610 0.075 Uiso 1 1 calc R . .
H35B H 0.3707 0.3112 0.0576 0.075 Uiso 1 1 calc R . .
C36 C 0.3473(6) 0.2025(4) 0.0003(2) 0.0542(15) Uani 1 1 d . . .
H36A H 0.3833 0.1456 0.0008 0.081 Uiso 1 1 calc R . .
H36B H 0.3702 0.2322 -0.0366 0.081 Uiso 1 1 calc R . .
H36C H 0.2549 0.1988 0.0000 0.081 Uiso 1 1 calc R . .
C46 C 0.8738(6) 0.1112(5) 0.5106(3) 0.0662(18) Uani 1 1 d . . .
H46A H 0.8664 0.0535 0.4936 0.079 Uiso 1 1 calc R . .
H46B H 0.8651 0.1512 0.4758 0.079 Uiso 1 1 calc R . .
C3 C 0.9988(4) 0.0852(3) 0.2328(2) 0.0258(9) Uani 1 1 d . . .
H1 H 0.9750 0.0308 0.2457 0.031 Uiso 1 1 calc R . .
N2 N 0.8094(3) 0.1043(2) 0.35030(17) 0.0292(9) Uani 1 1 d . . .
H2A H 0.8255 0.0531 0.3378 0.035 Uiso 1 1 calc R . .
N3 N 0.5723(3) 0.0044(2) 0.26446(16) 0.0250(8) Uani 1 1 d . . .
H3A H 0.6485 -0.0179 0.2698 0.030 Uiso 1 1 calc R . .
N4 N 0.7528(3) 0.0021(2) 0.14501(16) 0.0268(8) Uani 1 1 d . . .
H4 H 0.7852 -0.0212 0.1792 0.032 Uiso 1 1 calc R . .
N5 N 0.7250(3) 0.3156(2) 0.21045(17) 0.0272(8) Uani 1 1 d . . .
N6 N 0.5376(3) 0.2665(2) 0.18687(17) 0.0264(8) Uani 1 1 d . . .
Cl1 Cl 0.84138(10) -0.08911(7) 0.28623(5) 0.0317(3) Uani 1 1 d . . .
Cl2 Cl 1.02331(17) 0.12320(11) 0.54856(7) 0.0660(5) Uani 1 1 d . . .
Cl3 Cl 0.7502(2) 0.1282(2) 0.55760(9) 0.1186(10) Uani 1 1 d . . .

loop_
_atom_site_aniso_label
_atom_site_aniso_U_11
_atom_site_aniso_U_22
_atom_site_aniso_U_33
_atom_site_aniso_U_23
_atom_site_aniso_U_13
_atom_site_aniso_U_12
C1 0.018(2) 0.026(2) 0.040(3) 0.002(2) -0.0004(19) 0.0011(18)
C2 0.025(2) 0.028(2) 0.035(3) 0.002(2) 0.0050(19) -0.0006(19)
N1 0.031(2) 0.0208(19) 0.049(3) 0.0004(17) 0.0032(18) -0.0068(16)
C4 0.018(2) 0.023(2) 0.041(3) 0.0028(19) -0.0009(18) 0.0004(17)
C5 0.023(2) 0.029(2) 0.038(3) -0.005(2) -0.0056(19) -0.0022(19)
C6 0.022(2) 0.044(3) 0.037(3) 0.000(2) -0.004(2) 0.004(2)
C7 0.028(3) 0.040(3) 0.054(3) -0.013(2) -0.003(2) -0.006(2)
C8 0.026(2) 0.027(2) 0.034(3) -0.001(2) -0.0020(19) -0.0002(19)
C9 0.033(3) 0.025(2) 0.037(3) -0.002(2) -0.003(2) 0.000(2)
C10 0.027(2) 0.026(2) 0.037(3) -0.001(2) -0.001(2) 0.0055(19)
C11 0.023(2) 0.031(2) 0.030(2) -0.0054(19) -0.0019(18) 0.0015(19)
C12 0.028(2) 0.020(2) 0.035(2) -0.0023(19) -0.0004(19) 0.0019(18)
C13 0.040(3) 0.031(3) 0.037(3) 0.003(2) -0.003(2) -0.001(2)
C14 0.036(3) 0.033(3) 0.038(3) -0.004(2) 0.004(2) -0.002(2)
C15 0.022(2) 0.021(2) 0.031(2) -0.0004(18) 0.0043(18) -0.0011(17)
C16 0.025(2) 0.023(2) 0.036(3) -0.0002(19) 0.0012(19) 0.0011(18)
C17 0.018(2) 0.027(2) 0.038(3) 0.000(2) -0.0036(18) -0.0021(18)
C18 0.023(2) 0.020(2) 0.030(2) 0.0019(18) -0.0040(18) -0.0021(17)
C19 0.024(2) 0.024(2) 0.029(2) -0.0016(18) -0.0028(18) -0.0010(18)
C20 0.024(2) 0.030(2) 0.040(3) -0.002(2) -0.007(2) -0.0044(19)
C21 0.030(2) 0.023(2) 0.029(2) -0.0015(19) -0.0018(19) -0.0007(19)
C22 0.026(2) 0.022(2) 0.031(2) 0.0003(19) -0.0058(18) 0.0000(18)
C23 0.030(3) 0.040(3) 0.040(3) 0.010(2) -0.007(2) -0.004(2)
C24 0.041(3) 0.036(3) 0.036(3) 0.011(2) -0.003(2) -0.008(2)
C25 0.028(2) 0.025(2) 0.034(3) -0.0004(19) -0.0005(19) -0.0011(19)
C26 0.028(2) 0.025(2) 0.034(3) 0.0010(19) 0.0043(19) -0.0024(19)
C27 0.041(3) 0.041(3) 0.037(3) -0.002(2) 0.007(2) -0.008(2)
C28 0.028(2) 0.035(3) 0.039(3) -0.004(2) -0.001(2) 0.003(2)
C29 0.031(3) 0.033(3) 0.056(3) -0.004(2) -0.005(2) -0.007(2)
C30 0.030(3) 0.024(2) 0.045(3) 0.002(2) 0.000(2) 0.006(2)
C31 0.030(3) 0.025(2) 0.051(3) -0.001(2) -0.001(2) 0.002(2)
C32 0.029(2) 0.023(2) 0.031(2) -0.0014(19) -0.0005(19) 0.0039(19)
C33 0.021(2) 0.042(3) 0.047(3) -0.008(2) -0.003(2) 0.001(2)
C34 0.029(3) 0.060(4) 0.058(4) 0.002(3) 0.000(2) -0.003(3)
C35 0.075(5) 0.052(4) 0.060(4) 0.010(3) -0.006(3) -0.015(3)
C36 0.062(4) 0.068(4) 0.032(3) 0.001(3) -0.001(3) 0.000(3)
C46 0.069(4) 0.086(5) 0.042(3) -0.001(3) -0.004(3) 0.005(4)
C3 0.020(2) 0.020(2) 0.037(3) 0.0014(19) -0.0014(18) 0.0000(18)
N2 0.0224(19) 0.024(2) 0.040(2) -0.0064(16) -0.0020(16) 0.0019(15)
N3 0.0187(18) 0.0251(19) 0.031(2) -0.0033(16) -0.0011(15) 0.0003(15)
N4 0.026(2) 0.0248(19) 0.029(2) 0.0040(16) -0.0017(15) 0.0003(15)
N5 0.0233(19) 0.0241(19) 0.034(2) -0.0027(16) -0.0012(16) -0.0008(15)
N6 0.0215(19) 0.0245(19) 0.033(2) -0.0020(16) 0.0013(15) 0.0020(15)
Cl1 0.0230(5) 0.0250(5) 0.0460(7) 0.0049(5) -0.0040(5) 0.0008(4)
Cl2 0.0730(11) 0.0654(10) 0.0558(9) -0.0103(8) -0.0182(8) 0.0027(8)
Cl3 0.0906(15) 0.217(3) 0.0480(10) -0.0092(14) 0.0062(10) 0.0673(18)

loop_
_atom_type_symbol
_atom_type_description
_atom_type_scat_dispersion_real
_atom_type_scat_dispersion_imag
_atom_type_scat_source
C C 0.0033 0.0016 'International Tables Vol C Tables 4.2.6.8 and 6.1.1.4'
H H 0.0000 0.0000 'International Tables Vol C Tables 4.2.6.8 and 6.1.1.4'
N N 0.0061 0.0033 'International Tables Vol C Tables 4.2.6.8 and 6.1.1.4'
Cl Cl 0.1484 0.1585 'International Tables Vol C Tables 4.2.6.8 and 6.1.1.4'

loop_
_geom_angle_atom_site_label_1
_geom_angle_atom_site_label_2
_geom_angle_atom_site_label_3
_geom_angle
_geom_angle_site_symmetry_1
_geom_angle_site_symmetry_3
_geom_angle_publ_flag
C2 C1 C3 106.5(4) . . ?
C2 C1 C26 127.2(4) . . ?
C3 C1 C26 126.3(4) . . ?
N1 C2 C1 108.4(4) . . ?
C2 N1 C4 109.8(4) . . ?
C3 C4 N1 106.2(4) . . ?
C3 C4 C5 128.8(4) . . ?
N1 C4 C5 124.5(4) . . ?
C8 C5 C4 108.7(3) . . ?
C8 C5 C6 109.7(4) . . ?
C4 C5 C6 109.3(4) . . ?
C8 C5 C7 109.4(4) . . ?
C4 C5 C7 111.0(4) . . ?
C6 C5 C7 108.7(4) . . ?
C9 C8 N2 106.3(4) . . ?
C9 C8 C5 131.5(4) . . ?
N2 C8 C5 122.2(4) . . ?
C8 C9 C10 108.2(4) . . ?
C11 C10 C9 108.2(4) . . ?
C10 C11 N2 106.4(4) . . ?
C10 C11 C12 130.5(4) . . ?
N2 C11 C12 123.0(4) . . ?
C15 C12 C14 108.6(4) . . ?
C15 C12 C11 112.4(4) . . ?
C14 C12 C11 108.0(4) . . ?
C15 C12 C13 110.2(4) . . ?
C14 C12 C13 108.3(4) . . ?
C11 C12 C13 109.2(4) . . ?
C16 C15 N3 106.7(4) . . ?
C16 C15 C12 129.8(4) . . ?
N3 C15 C12 123.5(4) . . ?
C15 C16 C17 108.1(4) . . ?
C18 C17 C16 108.5(4) . . ?
C17 C18 N3 106.0(4) . . ?
C17 C18 C19 130.7(4) . . ?
N3 C18 C19 123.2(4) . . ?
C22 C19 C18 111.2(3) . . ?
C22 C19 C21 109.7(4) . . ?
C18 C19 C21 110.7(4) . . ?
C22 C19 C20 109.1(4) . . ?
C18 C19 C20 108.3(4) . . ?
C21 C19 C20 107.7(3) . . ?
C23 C22 N4 106.4(4) . . ?
C23 C22 C19 130.4(4) . . ?
N4 C22 C19 123.3(4) . . ?
C22 C23 C24 108.2(4) . . ?
C25 C24 C23 108.4(4) . . ?
C24 C25 N4 106.8(4) . . ?
C24 C25 C26 130.5(4) . . ?
N4 C25 C26 122.5(4) . . ?
C1 C26 C25 111.5(4) . . ?
C1 C26 C27 110.1(4) . . ?
C25 C26 C27 108.8(4) . . ?
C1 C26 C28 109.5(4) . . ?
C25 C26 C28 108.2(4) . . ?
C27 C26 C28 108.8(4) . . ?
C31 C30 N5 106.1(4) . . ?
C30 C31 N6 108.0(4) . . ?
N5 C32 N6 108.6(4) . . ?
N6 C33 C34 111.6(4) . . ?
C35 C34 C33 113.6(5) . . ?
C34 C35 C36 110.8(5) . . ?
Cl2 C46 Cl3 113.5(3) . . ?
C4 C3 C1 109.1(4) . . ?
C11 N2 C8 110.8(4) . . ?
C15 N3 C18 110.6(3) . . ?
C25 N4 C22 110.2(4) . . ?
C32 N5 C30 109.3(4) . . ?
C32 N5 C29 125.5(4) . . ?
C30 N5 C29 125.2(4) . . ?
C32 N6 C31 108.0(4) . . ?
C32 N6 C33 125.8(4) . . ?
C31 N6 C33 126.1(4) . . ?

loop_
_geom_bond_atom_site_label_1
_geom_bond_atom_site_label_2
_geom_bond_distance
_geom_bond_site_symmetry_2
_geom_bond_publ_flag
C1 C2 1.372(6) . ?
C1 C3 1.412(6) . ?
C1 C26 1.519(6) . ?
C2 N1 1.363(6) . ?
N1 C4 1.384(6) . ?
C4 C3 1.369(6) . ?
C4 C5 1.519(6) . ?
C5 C8 1.516(6) . ?
C5 C6 1.539(6) . ?
C5 C7 1.538(6) . ?
C8 C9 1.371(6) . ?
C8 N2 1.379(6) . ?
C9 C10 1.417(6) . ?
C10 C11 1.366(6) . ?
C11 N2 1.382(6) . ?
C11 C12 1.531(6) . ?
C12 C15 1.517(6) . ?
C12 C14 1.530(6) . ?
C12 C13 1.542(6) . ?
C15 C16 1.372(6) . ?
C15 N3 1.377(5) . ?
C16 C17 1.407(6) . ?
C17 C18 1.379(6) . ?
C18 N3 1.384(5) . ?
C18 C19 1.514(6) . ?
C19 C22 1.515(6) . ?
C19 C21 1.544(6) . ?
C19 C20 1.544(6) . ?
C22 C23 1.372(6) . ?
C22 N4 1.382(5) . ?
C23 C24 1.407(7) . ?
C24 C25 1.360(6) . ?
C25 N4 1.380(6) . ?
C25 C26 1.523(6) . ?
C26 C27 1.540(6) . ?
C26 C28 1.542(6) . ?
C29 N5 1.464(6) . ?
C30 C31 1.347(6) . ?
C30 N5 1.384(6) . ?
C31 N6 1.375(6) . ?
C32 N5 1.319(5) . ?
C32 N6 1.336(6) . ?
C33 N6 1.481(5) . ?
C33 C34 1.519(7) . ?
C34 C35 1.460(8) . ?
C35 C36 1.593(8) . ?
C46 Cl2 1.739(6) . ?
C46 Cl3 1.746(7) . ?

loop_
_geom_hbond_atom_site_label_D
_geom_hbond_atom_site_label_H
_geom_hbond_atom_site_label_A
_geom_hbond_distance_DH
_geom_hbond_distance_HA
_geom_hbond_distance_DA
_geom_hbond_angle_DHA
_geom_hbond_site_symmetry_A
N2 H2A Cl1 0.88 2.53 3.404(4) 169.6 .
N3 H3A Cl1 0.88 2.34 3.214(4) 174.5 .
N4 H4 Cl1 0.88 2.60 3.473(4) 170.2 .

loop_
_cod_related_entry_id
_cod_related_entry_database
_cod_related_entry_code
1 ChemSpider 21149357
